data_4104793
loop_
_publ_author_name
'Madhab C. Das'
'Parimal K. Bharadwaj'

_publ_section_title
;
 A Porous Coordination Polymer Exhibiting Reversible Single-Crystal to
 Single-Crystal Substitution Reactions at Mn(II) Centers by Nitrile Guest
 Molecules
;
_journal_name_full 'Journal of the American Chemical Society'
_journal_page_first 10942
_journal_page_last 10949
_journal_paper_doi 10.1021/ja9006035
_journal_volume 131
_journal_year 2009
_chemical_formula_sum 'C34 H40 Mn2 N6 O13'
_chemical_formula_weight 850.60
_chemical_name_systematic
;
 ?
;
_space_group_IT_number 14
_symmetry_cell_setting monoclinic
_symmetry_space_group_name_Hall '-P 2yn'
_symmetry_space_group_name_H-M 'P 1 21/n 1'
_atom_sites_solution_hydrogens geom
_atom_sites_solution_primary direct
_atom_sites_solution_secondary difmap
_audit_creation_method SHELXL-97
_cell_angle_alpha 90.00
_cell_angle_beta 105.606(5)
_cell_angle_gamma 90.00
_cell_formula_units_Z 4
_cell_length_a 14.918(5)
_cell_length_b 15.596(5)
_cell_length_c 16.442(5)
_cell_measurement_temperature 100(1)
_cell_measurement_theta_max 28.3
_cell_measurement_theta_min 2.1
_cell_volume 3684(2)
_computing_cell_refinement 'SAINT 6.45 ( Bruker, 2003)'
_computing_data_collection 'SMART 5.628 (Bruker, 2003)'
_computing_data_reduction 'SAINT 6.45  (Bruker, 2003)'
_computing_molecular_graphics 'Diamond 2.1e'
_computing_structure_refinement 'SHELXL-97 (Sheldrick, 1997)'
_computing_structure_solution SIR-97
_diffrn_ambient_temperature 100(1)
_diffrn_measured_fraction_theta_full 0.993
_diffrn_measured_fraction_theta_max 0.993
_diffrn_measurement_device_type 'Bruker SMART APEX'
_diffrn_measurement_method /w-scans
_diffrn_radiation_monochromator graphite
_diffrn_radiation_source 'fine-focus sealed tube'
_diffrn_radiation_type MoK\a
_diffrn_radiation_wavelength 0.71069
_diffrn_reflns_av_R_equivalents 0.0617
_diffrn_reflns_av_sigmaI/netI 0.0715
_diffrn_reflns_limit_h_max 19
_diffrn_reflns_limit_h_min -13
_diffrn_reflns_limit_k_max 20
_diffrn_reflns_limit_k_min -20
_diffrn_reflns_limit_l_max 21
_diffrn_reflns_limit_l_min -21
_diffrn_reflns_number 23963
_diffrn_reflns_theta_full 28.31
_diffrn_reflns_theta_max 28.31
_diffrn_reflns_theta_min 2.09
_exptl_absorpt_coefficient_mu 0.760
_exptl_absorpt_correction_T_max 0.8881
_exptl_absorpt_correction_T_min 0.8691
_exptl_absorpt_correction_type empirical
_exptl_absorpt_process_details 'SADABAS 2.10 (Bruker 2003)'
_exptl_crystal_colour 'pale yellow'
_exptl_crystal_density_diffrn 1.533
_exptl_crystal_description block
_exptl_crystal_F_000 1760
_exptl_crystal_size_max 0.19
_exptl_crystal_size_mid 0.18
_exptl_crystal_size_min 0.16
_refine_diff_density_max 0.609
_refine_diff_density_min -0.404
_refine_diff_density_rms 0.140
_refine_ls_extinction_method none
_refine_ls_goodness_of_fit_ref 1.044
_refine_ls_hydrogen_treatment constr
_refine_ls_matrix_type full
_refine_ls_number_parameters 496
_refine_ls_number_reflns 9102
_refine_ls_number_restraints 0
_refine_ls_restrained_S_all 1.044
_refine_ls_R_factor_all 0.1016
_refine_ls_R_factor_gt 0.0731
_refine_ls_shift/su_max 0.001
_refine_ls_shift/su_mean 0.000
_refine_ls_structure_factor_coef Fsqd
_refine_ls_weighting_details 'calc w=1/[\s^2^(Fo^2^)+(0.1392P)^2^+1.8000P] where P=(Fo^2^+2Fc^2^)/3'
_refine_ls_weighting_scheme calc
_refine_ls_wR_factor_gt 0.1410
_refine_ls_wR_factor_ref 0.2045
_reflns_number_gt 4817
_reflns_number_total 9102
_reflns_threshold_expression >2sigma(I)
_cod_data_source_file ja9006035_si_002_01.cif
_cod_data_source_block complex1a
_cod_database_code 4104793

loop_
_symmetry_equiv_pos_as_xyz
'x, y, z'
'-x+1/2, y+1/2, -z+1/2'
'-x, -y, -z'
'x-1/2, -y-1/2, z-1/2'

loop_
_atom_site_label
_atom_site_type_symbol
_atom_site_fract_x
_atom_site_fract_y
_atom_site_fract_z
_atom_site_U_iso_or_equiv
_atom_site_adp_type
_atom_site_occupancy
_atom_site_symmetry_multiplicity
_atom_site_calc_flag
_atom_site_refinement_flags
Mn1 Mn 0.74609(9) 0.06840(6) 0.03709(6) 0.0329(3) Uani 1 1 d .
Mn2 Mn 0.72412(9) 0.35406(6) -0.04599(6) 0.0314(4) Uani 1 1 d .
O2 O 0.7371(4) 0.4349(3) -0.1543(3) 0.0337(12) Uani 1 1 d .
O6 O 0.7621(4) -0.0110(3) 0.1536(3) 0.0286(13) Uani 1 1 d .
O5 O 0.7559(4) -0.0825(3) 0.0367(3) 0.0324(13) Uani 1 1 d .
O8 O 0.7253(4) 0.3305(3) 0.0812(3) 0.0340(13) Uani 1 1 d .
O1 O 0.7546(4) 0.5036(3) -0.0351(3) 0.0330(14) Uani 1 1 d .
O3 O 0.7224(4) 0.0952(3) -0.0932(3) 0.0353(13) Uani 1 1 d .
C6 C 0.7193(5) 0.1635(4) -0.2233(4) 0.0322(15) Uani 1 1 d .
O4 O 0.6932(4) 0.2354(3) -0.1052(3) 0.0314(15) Uani 1 1 d .
C2 C 0.7386(5) 0.0859(4) -0.3446(4) 0.0263(15) Uani 1 1 d .
C7 C 0.7111(6) 0.1658(4) -0.1333(4) 0.0342(17) Uani 1 1 d .
N3 N 0.5712(5) 0.3916(4) -0.0764(4) 0.0329(17) Uani 1 1 d .
C8 C 0.7506(5) 0.5031(4) -0.1125(4) 0.0296(16) Uani 1 1 d .
C16 C 0.7697(5) -0.1644(4) 0.1631(4) 0.0291(16) Uani 1 1 d .
C1 C 0.7266(5) 0.0860(4) -0.2627(4) 0.0259(15) Uani 1 1 d .
H1 H 0.7235 0.0345 -0.2351 0.031 Uiso 1 1 calc R
C21 C 0.7623(5) -0.0812(4) 0.1147(4) 0.0296(16) Uani 1 1 d .
N4 N 0.7177(5) 0.1030(3) 0.3745(4) 0.0261(17) Uani 1 1 d .
H4 H 0.6844 0.0948 0.4081 0.048 Uiso 1 1 calc R
O7 O 0.7550(5) 0.1922(3) 0.0898(3) 0.0338(18) Uani 1 1 d .
C15 C 0.7677(5) -0.1636(4) 0.2474(4) 0.0289(16) Uani 1 1 d .
H15 H 0.7649 -0.1116 0.2744 0.035 Uiso 1 1 calc R
N2 N 0.7372(5) 0.3180(3) -0.3881(4) 0.0344(18) Uani 1 1 d .
H2 H 0.7616 0.3180 -0.4297 0.049 Uiso 1 1 calc R
N1 N 0.9024(5) 0.0704(4) 0.0620(4) 0.0409(17) Uani 1 1 d .
OW2 O 0.8775(5) 0.3384(4) -0.0173(4) 0.038(6) Uani 1 1 d .
C14 C 1.2018(6) 0.1020(4) 0.1351(4) 0.039(2) Uani 1 1 d .
H14A H 1.2229 0.0958 0.1960 0.046 Uiso 1 1 calc R
H14B H 1.2285 0.0552 0.1105 0.046 Uiso 1 1 calc R
C20 C 0.7301(5) 0.2604(4) 0.2090(4) 0.0280(16) Uani 1 1 d .
C18 C 0.7211(6) 0.1802(4) 0.3338(4) 0.0314(17) Uani 1 1 d .
C19 C 0.7264(5) 0.1826(4) 0.2491(4) 0.0300(17) Uani 1 1 d .
H19 H 0.7273 0.1316 0.2200 0.036 Uiso 1 1 calc R
C3 C 0.7407(5) 0.1640(4) -0.3850(4) 0.0307(17) Uani 1 1 d .
H3 H 0.7482 0.1640 -0.4393 0.037 Uiso 1 1 calc R
C28 C 0.7802(6) 0.0346(4) 0.3589(4) 0.030(2) Uani 1 1 d .
H28A H 0.7607 0.0190 0.2997 0.048 Uiso 1 1 calc R
H28B H 0.7733 -0.0157 0.3914 0.048 Uiso 1 1 calc R
C5 C 0.7201(5) 0.2403(4) -0.2659(4) 0.0329(17) Uani 1 1 d .
H5 H 0.7125 0.2917 -0.2398 0.040 Uiso 1 1 calc R
C4 C 0.7319(5) 0.2418(4) -0.3469(4) 0.0303(17) Uani 1 1 d .
C10 C 1.0560(7) 0.0173(5) 0.1236(5) 0.050(2) Uani 1 1 d .
H10 H 1.0932 -0.0277 0.1507 0.060 Uiso 1 1 calc R
C22 C 0.7362(5) 0.2602(4) 0.1188(4) 0.0296(16) Uani 1 1 d .
C11 C 1.0970(6) 0.0933(4) 0.1080(4) 0.0363(19) Uani 1 1 d .
C17 C 0.7754(5) -0.2410(4) 0.1229(4) 0.0338(18) Uani 1 1 d .
H17 H 0.7771 -0.2409 0.0668 0.041 Uiso 1 1 calc R
C25 C 0.8813(6) 0.0595(4) 0.3814(5) 0.0384(19) Uani 1 1 d .
C26 C 0.4266(6) 0.4075(5) -0.0399(5) 0.041(2) Uani 1 1 d .
H26 H 0.3944 0.4003 0.0008 0.050 Uiso 1 1 calc R
C27 C 0.5177(7) 0.3857(5) -0.0223(5) 0.035(2) Uani 1 1 d .
H27 H 0.5456 0.3650 0.0316 0.054 Uiso 1 1 calc R
N6 N 0.4693(6) 0.1491(4) 0.7979(6) 0.044(2) Uani 1 1 d .
C24 C 0.4329(6) 0.4474(5) -0.1762(5) 0.045(2) Uani 1 1 d .
H24 H 0.4055 0.4684 -0.2301 0.053 Uiso 1 1 calc R
C13 C 0.9419(7) 0.1436(5) 0.0467(5) 0.045(2) Uani 1 1 d .
H13 H 0.9036 0.1884 0.0209 0.064 Uiso 1 1 calc R
C23 C 0.5247(7) 0.4235(5) -0.1543(5) 0.049(2) Uani 1 1 d .
H23 H 0.5576 0.4291 -0.1946 0.059 Uiso 1 1 calc R
C9 C 0.9621(7) 0.0081(5) 0.0995(5) 0.048(2) Uani 1 1 d .
H9 H 0.9373 -0.0443 0.1096 0.057 Uiso 1 1 calc R
OW1 O 0.5992(5) 0.0582(5) 0.0292(5) 0.043(2) Uani 1 1 d .
C12 C 1.0369(7) 0.1554(5) 0.0675(5) 0.051(2) Uani 1 1 d .
H12 H 1.0606 0.2069 0.0538 0.061 Uiso 1 1 calc R
N5 N 0.5317(7) 0.7724(8) 0.7683(7) 0.050(4) Uani 1 1 d .
C32 C 0.4626(9) 0.1797(10) 0.8793(8) 0.034(8) Uani 1 1 d .
H32A H 0.4564 0.2410 0.8778 0.097 Uiso 1 1 calc R
H32B H 0.5178 0.1638 0.9221 0.097 Uiso 1 1 calc R
H32C H 0.4093 0.1545 0.8921 0.097 Uiso 1 1 calc R
C29 C 0.5195(10) 0.6839(10) 0.7438(15) 0.045(7) Uani 1 1 d .
H29A H 0.5091 0.6507 0.7896 0.084 Uiso 1 1 calc R
H29B H 0.5744 0.6634 0.7301 0.084 Uiso 1 1 calc R
H29C H 0.4669 0.6783 0.6954 0.084 Uiso 1 1 calc R
O10 O 0.4805(10) 0.0166(7) 0.8469(8) 0.049(6) Uani 1 1 d .
C33 C 0.4724(9) 0.2037(8) 0.7289(7) 0.054(4) Uani 1 1 d .
H33A H 0.4649 0.2623 0.7439 0.085 Uiso 1 1 calc R
H33B H 0.4231 0.1885 0.6802 0.085 Uiso 1 1 calc R
H33C H 0.5312 0.1971 0.7163 0.085 Uiso 1 1 calc R
O9 O 0.5444(14) 0.818(2) 0.6404(11) 0.045(3) Uani 1 1 d .
C34 C 0.4774(10) 0.0652(7) 0.7887(9) 0.049(5) Uani 1 1 d .
H34 H 0.4806 0.0435 0.7369 0.089 Uiso 1 1 calc R
C30 C 0.5299(11) 0.7969(13) 0.8520(9) 0.052(9) Uani 1 1 d .
H30A H 0.5183 0.7472 0.8821 0.096 Uiso 1 1 calc R
H30B H 0.4815 0.8383 0.8487 0.096 Uiso 1 1 calc R
H30C H 0.5888 0.8214 0.8811 0.096 Uiso 1 1 calc R
C31 C 0.5446(15) 0.8336(15) 0.7150(14) 0.047(16) Uani 1 1 d .
H31 H 0.5539 0.8898 0.7344 0.091 Uiso 1 1 calc R
OW3 O 0.9604(8) 0.4916(7) 0.0629(9) 0.049(6) Uani 1 1 d .

loop_
_atom_site_aniso_label
_atom_site_aniso_U_11
_atom_site_aniso_U_22
_atom_site_aniso_U_33
_atom_site_aniso_U_23
_atom_site_aniso_U_13
_atom_site_aniso_U_12
Mn1 0.0644(9) 0.0228(5) 0.0185(5) 0.0020(4) 0.0181(5) 0.0021(5)
Mn2 0.0533(9) 0.0283(5) 0.0196(5) 0.0013(4) 0.0211(5) -0.0005(5)
O2 0.063(4) 0.022(2) 0.019(2) 0.0000(19) 0.017(2) -0.004(2)
O6 0.052(4) 0.018(2) 0.019(2) -0.0005(19) 0.015(2) 0.000(2)
O5 0.055(4) 0.023(2) 0.019(2) 0.0014(19) 0.011(3) -0.001(2)
O8 0.065(4) 0.021(2) 0.020(2) 0.0064(19) 0.018(3) 0.010(2)
O1 0.054(4) 0.026(2) 0.020(3) -0.003(2) 0.012(3) -0.007(3)
O3 0.053(4) 0.031(2) 0.016(2) 0.0092(19) 0.011(2) 0.003(2)
C6 0.049(4) 0.026(3) 0.025(3) 0.003(3) 0.015(3) 0.003(3)
O4 0.052(5) 0.024(2) 0.019(3) 0.007(2) 0.015(3) -0.002(3)
C2 0.037(4) 0.021(3) 0.023(3) 0.001(3) 0.012(3) -0.006(3)
C7 0.049(5) 0.031(4) 0.022(4) 0.008(3) 0.010(3) -0.002(3)
N3 0.048(5) 0.031(3) 0.024(3) -0.004(3) 0.015(3) -0.004(3)
C8 0.048(5) 0.028(3) 0.013(3) -0.002(3) 0.009(3) -0.004(3)
C16 0.042(5) 0.025(3) 0.022(3) 0.002(3) 0.010(3) 0.001(3)
C1 0.033(4) 0.019(3) 0.026(4) 0.006(3) 0.009(3) 0.002(3)
C21 0.041(5) 0.030(4) 0.020(3) -0.004(3) 0.012(3) 0.001(3)
N4 0.043(5) 0.019(3) 0.023(3) -0.001(2) 0.022(3) -0.001(3)
O7 0.064(6) 0.024(3) 0.016(3) 0.005(2) 0.014(3) 0.002(3)
C15 0.051(5) 0.016(3) 0.022(3) 0.000(3) 0.014(3) -0.006(3)
N2 0.065(6) 0.018(3) 0.020(3) -0.002(2) 0.011(3) 0.005(3)
N1 0.069(5) 0.028(3) 0.028(3) 0.002(3) 0.017(3) -0.001(3)
OW2 0.057(5) 0.035(4) 0.024(5) 0.008(3) 0.015(4) 0.002(4)
C14 0.075(6) 0.026(4) 0.017(3) 0.005(3) 0.016(4) 0.003(4)
C20 0.044(5) 0.026(3) 0.015(3) 0.003(3) 0.009(3) 0.005(3)
C18 0.056(5) 0.024(3) 0.016(3) 0.003(3) 0.012(3) 0.002(3)
C19 0.048(5) 0.022(3) 0.022(3) -0.003(3) 0.013(3) 0.003(3)
C3 0.051(5) 0.023(3) 0.020(3) 0.001(3) 0.014(3) -0.003(3)
C28 0.047(6) 0.025(4) 0.021(4) 0.003(3) 0.017(4) -0.002(4)
C5 0.054(5) 0.022(3) 0.026(4) 0.002(3) 0.016(3) 0.002(3)
C4 0.051(5) 0.024(3) 0.019(3) 0.004(3) 0.013(3) 0.005(3)
C10 0.070(7) 0.039(5) 0.043(5) 0.012(4) 0.018(5) 0.009(4)
C22 0.054(5) 0.018(3) 0.017(3) -0.004(3) 0.010(3) 0.000(3)
C11 0.070(6) 0.024(3) 0.019(4) -0.002(3) 0.020(4) 0.007(4)
C17 0.060(5) 0.027(3) 0.014(3) 0.000(3) 0.008(3) 0.006(3)
C25 0.072(6) 0.021(3) 0.027(4) 0.006(3) 0.021(4) 0.005(4)
C26 0.062(6) 0.041(4) 0.023(4) 0.003(3) 0.014(4) -0.001(4)
C27 0.051(7) 0.036(4) 0.018(4) 0.004(3) 0.012(4) -0.002(4)
N6 0.058(5) 0.036(4) 0.043(7) 0.006(4) 0.023(5) 0.006(4)
C24 0.066(6) 0.041(4) 0.030(4) 0.006(3) 0.017(4) 0.001(4)
C13 0.058(8) 0.033(4) 0.044(5) 0.012(4) 0.013(5) 0.006(5)
C23 0.080(7) 0.043(5) 0.028(4) 0.004(3) 0.022(4) 0.000(5)
C9 0.067(7) 0.033(4) 0.041(5) 0.007(4) 0.011(5) 0.000(4)
OW1 0.062(5) 0.045(6) 0.022(7) -0.004(5) 0.012(5) 0.004(5)
C12 0.063(7) 0.041(5) 0.045(5) 0.018(4) 0.010(4) -0.004(4)
N5 0.069(7) 0.033(10) 0.045(9) -0.006(8) 0.013(7) 0.004(7)
C32 0.051(9) 0.033(19) 0.022(17) -0.002(16) 0.015(9) 0.005(10)
C29 0.061(5) 0.045(5) 0.029(5) -0.004(2) 0.013(2) 0.003(2)
O10 0.066(12) 0.033(10) 0.047(18) -0.004(10) 0.015(12) -0.004(9)
C33 0.082(9) 0.049(12) 0.026(8) 0.015(9) 0.008(7) 0.004(9)
O9 0.064(5) 0.042(5) 0.024(5) 0.008(3) 0.005(3) -0.003(3)
C34 0.075(12) 0.045(11) 0.026(15) 0.019(10) 0.013(11) 0.005(9)
C30 0.079(12) 0.043(3) 0.032(16) -0.016(18) 0.012(11) 0.006(14)
C31 0.071(4) 0.041(4) 0.027(4) 0.014(3) 0.008(3) 0.004(3)
OW3 0.074(10) 0.046(11) 0.027(15) -0.004(10) 0.013(9) 0.003(9)

loop_
_atom_type_symbol
_atom_type_description
_atom_type_scat_dispersion_real
_atom_type_scat_dispersion_imag
_atom_type_scat_source
C C 0.0033 0.0016 'International Tables Vol C Tables 4.2.6.8 and 6.1.1.4'
H H 0.0000 0.0000 'International Tables Vol C Tables 4.2.6.8 and 6.1.1.4'
N N 0.0061 0.0033 'International Tables Vol C Tables 4.2.6.8 and 6.1.1.4'
O O 0.0106 0.0060 'International Tables Vol C Tables 4.2.6.8 and 6.1.1.4'
Mn Mn 0.3368 0.7283 'International Tables Vol C Tables 4.2.6.8 and 6.1.1.4'

loop_
_geom_angle_atom_site_label_1
_geom_angle_atom_site_label_2
_geom_angle_atom_site_label_3
_geom_angle
_geom_angle_site_symmetry_1
_geom_angle_site_symmetry_3
O7 Mn1 O3 102.19(18) . .
O7 Mn1 OW1 92.4(3) . .
O3 Mn1 OW1 93.6(3) . .
O7 Mn1 O6 100.05(18) . .
O3 Mn1 O6 157.67(17) . .
OW1 Mn1 O6 83.3(2) . .
O7 Mn1 N1 88.0(2) . .
O3 Mn1 N1 93.6(2) . .
OW1 Mn1 N1 172.4(2) . .
O6 Mn1 N1 89.1(2) . .
O7 Mn1 O5 156.79(19) . .
O3 Mn1 O5 100.79(16) . .
OW1 Mn1 O5 89.4(3) . .
O6 Mn1 O5 57.18(15) . .
N1 Mn1 O5 87.3(2) . .
O7 Mn1 C21 128.6(2) . .
O3 Mn1 C21 129.16(19) . .
OW1 Mn1 C21 85.6(2) . .
O6 Mn1 C21 28.69(17) . .
N1 Mn1 C21 88.2(2) . .
O5 Mn1 C21 28.49(17) . .
O4 Mn2 O8 104.45(18) . .
O4 Mn2 OW2 95.0(2) . .
O8 Mn2 OW2 92.1(2) . .
O4 Mn2 O2 100.60(18) . .
O8 Mn2 O2 154.95(17) . .
OW2 Mn2 O2 85.8(2) . .
O4 Mn2 N3 92.5(2) . .
O8 Mn2 N3 90.2(2) . .
OW2 Mn2 N3 171.4(2) . .
O2 Mn2 N3 88.7(2) . .
O4 Mn2 O1 157.16(18) . .
O8 Mn2 O1 98.32(17) . .
OW2 Mn2 O1 85.8(2) . .
O2 Mn2 O1 56.65(16) . .
N3 Mn2 O1 85.6(2) . .
C8 O2 Mn2 94.4(4) . .
C21 O6 Mn1 93.4(4) . .
C21 O5 Mn1 88.2(4) . .
C22 O8 Mn2 127.4(4) . .
C8 O1 Mn2 87.8(4) . .
C7 O3 Mn1 131.1(4) . .
C1 C6 C5 120.1(6) . .
C1 C6 C7 120.9(6) . .
C5 C6 C7 119.0(6) . .
C7 O4 Mn2 155.7(6) . .
C3 C2 C1 118.8(6) . .
C3 C2 C8 120.6(6) . 2_644
C1 C2 C8 120.6(5) . 2_644
O4 C7 O3 125.4(6) . .
O4 C7 C6 117.9(6) . .
O3 C7 C6 116.7(6) . .
C27 N3 C23 113.4(8) . .
C27 N3 Mn2 125.1(6) . .
C23 N3 Mn2 121.5(5) . .
O2 C8 O1 121.1(6) . .
O2 C8 C2 119.6(6) . 2_654
O1 C8 C2 119.3(6) . 2_654
C17 C16 C15 120.3(6) . .
C17 C16 C21 119.7(6) . .
C15 C16 C21 120.0(6) . .
C6 C1 C2 119.6(6) . .
C6 C1 H1 120.2 . .
C2 C1 H1 120.2 . .
O5 C21 O6 121.3(6) . .
O5 C21 C16 119.9(6) . .
O6 C21 C16 118.9(6) . .
O5 C21 Mn1 63.3(3) . .
O6 C21 Mn1 57.9(3) . .
C16 C21 Mn1 176.6(5) . .
C18 N4 C28 115.8(7) . .
C18 N4 H4 123.00 . .
C28 N4 H4 121.6 . .
C22 O7 Mn1 163.3(6) . .
C20 C15 C16 120.3(6) 2_645 .
C20 C15 H15 119.9 2_645 .
C16 C15 H15 119.8 . .
C4 N2 C14 122.9(6) . 4_565
C4 N2 H2 118.5 . .
C14 N2 H2 118.6 4_565 .
C13 N1 C9 115.4(8) . .
C13 N1 Mn1 117.6(6) . .
C9 N1 Mn1 126.5(5) . .
N2 C14 C11 114.8(6) 4_666 .
N2 C14 H14A 108.5 4_666 .
C11 C14 H14A 108.6 . .
N2 C14 H14B 108.6 4_666 .
C11 C14 H14B 108.6 . .
H14A C14 H14B 107.5 . .
C15 C20 C19 120.1(6) 2_655 .
C15 C20 C22 120.8(6) 2_655 .
C19 C20 C22 119.0(6) . .
N4 C18 C19 120.6(6) . .
N4 C18 C17 120.5(6) . 2_655
C19 C18 C17 117.9(6) . 2_655
C20 C19 C18 120.2(6) . .
C20 C19 H19 119.8 . .
C18 C19 H19 119.9 . .
C4 C3 C2 122.2(6) . .
C4 C3 H3 118.9 . .
C2 C3 H3 118.9 . .
N4 C28 C25 113.8(6) . .
N4 C28 H28A 108.9 . .
C25 C28 H28A 108.7 . .
N4 C28 H28B 108.9 . .
C25 C28 H28B 108.8 . .
H28A C28 H28B 107.7 . .
C4 C5 C6 121.1(6) . .
C4 C5 H5 119.5 . .
C6 C5 H5 119.4 . .
N2 C4 C3 120.5(6) . .
N2 C4 C5 121.4(6) . .
C3 C4 C5 118.1(6) . .
C9 C10 C11 120.5(8) . .
C9 C10 H10 119.7 . .
C11 C10 H10 119.8 . .
O7 C22 O8 125.4(6) . .
O7 C22 C20 117.7(6) . .
O8 C22 C20 116.8(5) . .
C12 C11 C10 115.5(9) . .
C12 C11 C14 124.9(7) . .
C10 C11 C14 119.6(7) . .
C16 C17 C18 120.1(6) . 2_645
C16 C17 H17 119.9 . .
C18 C17 H17 120.0 2_645 .
C24 C25 C26 116.5(8) 4_666 4_666
C24 C25 C28 121.9(7) 4_666 .
C26 C25 C28 121.5(7) 4_666 .
C27 C26 C25 120.2(7) . 4_565
C27 C26 H26 119.9 . .
C25 C26 H26 119.9 4_565 .
N3 C27 C26 125.5(7) . .
N3 C27 H27 117.2 . .
C26 C27 H27 117.2 . .
C34 N6 C33 118.2(10) . .
C34 N6 C32 117.8(10) . .
C33 N6 C32 124.0(9) . .
C23 C24 C25 120.2(8) . 4_565
C23 C24 H24 119.9 . .
C25 C24 H24 119.9 4_565 .
N1 C13 C12 122.9(8) . .
N1 C13 H13 118.5 . .
C12 C13 H13 118.6 . .
C24 C23 N3 124.2(8) . .
C24 C23 H23 117.9 . .
N3 C23 H23 117.9 . .
N1 C9 C10 124.0(8) . .
N1 C9 H9 118.0 . .
C10 C9 H9 118.0 . .
C11 C12 C13 121.5(8) . .
C11 C12 H12 119.2 . .
C13 C12 H12 119.2 . .
C31 N5 C29 123.0(16) . .
C31 N5 C30 117.6(15) . .
C29 N5 C30 119.4(14) . .
N6 C32 H32A 109.4 . .
N6 C32 H32B 109.5 . .
H32A C32 H32B 109.5 . .
N6 C32 H32C 109.5 . .
H32A C32 H32C 109.5 . .
H32B C32 H32C 109.5 . .
N5 C29 H29A 109.4 . .
N5 C29 H29B 109.6 . .
H29A C29 H29B 109.5 . .
N5 C29 H29C 109.4 . .
H29A C29 H29C 109.5 . .
H29B C29 H29C 109.5 . .
N6 C33 H33A 109.5 . .
N6 C33 H33B 109.5 . .
H33A C33 H33B 109.5 . .
N6 C33 H33C 109.4 . .
H33A C33 H33C 109.5 . .
H33B C33 H33C 109.5 . .
O10 C34 N6 120.5(13) . .
O10 C34 H34 119.7 . .
N6 C34 H34 119.8 . .
N5 C30 H30A 109.5 . .
N5 C30 H30B 109.4 . .
H30A C30 H30B 109.5 . .
N5 C30 H30C 109.5 . .
H30A C30 H30C 109.5 . .
H30B C30 H30C 109.5 . .
O9 C31 N5 123(2) . .
O9 C31 H31 118.4 . .
N5 C31 H31 118.8 . .

loop_
_geom_bond_atom_site_label_1
_geom_bond_atom_site_label_2
_geom_bond_distance
_geom_bond_site_symmetry_2
Mn1 O7 2.106(5) .
Mn1 O3 2.117(4) .
Mn1 OW1 2.166(7) .
Mn1 O6 2.239(4) .
Mn1 N1 2.257(7) .
Mn1 O5 2.358(5) .
Mn1 C21 2.637(7) .
Mn2 O4 2.084(5) .
Mn2 O8 2.120(5) .
Mn2 OW2 2.222(7) .
Mn2 O2 2.232(4) .
Mn2 N3 2.275(8) .
Mn2 O1 2.373(5) .
O2 C8 1.254(7) .
O6 C21 1.268(7) .
O5 C21 1.258(7) .
O8 C22 1.248(7) .
O1 C8 1.259(7) .
O3 C7 1.273(8) .
C6 C1 1.390(8) .
C6 C5 1.391(9) .
C6 C7 1.519(9) .
O4 C7 1.236(8) .
C2 C3 1.394(8) .
C2 C1 1.401(9) .
C2 C8 1.502(9) 2_644
N3 C27 1.350(9) .
N3 C23 1.376(10) .
C8 C2 1.502(9) 2_654
C16 C17 1.380(9) .
C16 C15 1.393(9) .
C16 C21 1.513(9) .
C1 H1 0.9300 .
N4 C18 1.385(8) .
N4 C28 1.484(10) .
N4 H4 0.8600 .
O7 C22 1.225(7) .
C15 C20 1.382(9) 2_645
C15 H15 0.9300 .
N2 C4 1.383(8) .
N2 C14 1.441(8) 4_565
N2 H2 0.8600 .
N1 C13 1.340(10) .
N1 C9 1.349(10) .
C14 N2 1.441(8) 4_666
C14 C11 1.512(12) .
C14 H14A 0.9700 .
C14 H14B 0.9700 .
C20 C15 1.382(9) 2_655
C20 C19 1.388(9) .
C20 C22 1.508(8) .
C18 C19 1.408(9) .
C18 C17 1.410(9) 2_655
C19 H19 0.9300 .
C3 C4 1.385(9) .
C3 H3 0.9300 .
C28 C25 1.504(13) .
C28 H28A 0.9700 .
C28 H28B 0.9700 .
C5 C4 1.388(9) .
C5 H5 0.9300 .
C10 C9 1.356(12) .
C10 C11 1.389(11) .
C10 H10 0.9300 .
C11 C12 1.366(11) .
C17 C18 1.410(9) 2_645
C17 H17 0.9300 .
C25 C24 1.376(10) 4_666
C25 C26 1.389(11) 4_666
C26 C27 1.352(12) .
C26 C25 1.389(11) 4_565
C26 H26 0.9300 .
C27 H27 0.9300 .
N6 C34 1.321(11) .
N6 C33 1.430(10) .
N6 C32 1.450(11) .
C24 C23 1.371(12) .
C24 C25 1.376(10) 4_565
C24 H24 0.9300 .
C13 C12 1.375(13) .
C13 H13 0.9300 .
C23 H23 0.9300 .
C9 H9 0.9300 .
C12 H12 0.9300 .
N5 C31 1.34(3) .
N5 C29 1.434(11) .
N5 C30 1.436(11) .
C32 H32A 0.9600 .
C32 H32B 0.9600 .
C32 H32C 0.9600 .
C29 H29A 0.9600 .
C29 H29B 0.9600 .
C29 H29C 0.9600 .
O10 C34 1.215(11) .
C33 H33A 0.9600 .
C33 H33B 0.9600 .
C33 H33C 0.9600 .
O9 C31 1.25(3) .
C34 H34 0.9300 .
C30 H30A 0.9600 .
C30 H30B 0.9600 .
C30 H30C 0.9600 .
C31 H31 0.9300 .

loop_
_geom_torsion_atom_site_label_1
_geom_torsion_atom_site_label_2
_geom_torsion_atom_site_label_3
_geom_torsion_atom_site_label_4
_geom_torsion
_geom_torsion_site_symmetry_1
_geom_torsion_site_symmetry_4
O4 Mn2 O2 C8 176.8(5) . .
O8 Mn2 O2 C8 -3.1(8) . .
OW2 Mn2 O2 C8 -88.8(5) . .
N3 Mn2 O2 C8 84.6(5) . .
O1 Mn2 O2 C8 -1.0(4) . .
O7 Mn1 O6 C21 -175.7(5) . .
O3 Mn1 O6 C21 9.6(8) . .
OW1 Mn1 O6 C21 93.0(5) . .
N1 Mn1 O6 C21 -87.9(5) . .
O5 Mn1 O6 C21 -0.6(4) . .
O7 Mn1 O5 C21 12.8(8) . .
O3 Mn1 O5 C21 -175.5(4) . .
OW1 Mn1 O5 C21 -81.9(5) . .
O6 Mn1 O5 C21 0.6(4) . .
N1 Mn1 O5 C21 91.3(5) . .
O4 Mn2 O8 C22 21.2(7) . .
OW2 Mn2 O8 C22 -74.5(7) . .
O2 Mn2 O8 C22 -158.9(6) . .
N3 Mn2 O8 C22 113.8(7) . .
O1 Mn2 O8 C22 -160.6(6) . .
O4 Mn2 O1 C8 -4.3(8) . .
O8 Mn2 O1 C8 -179.8(5) . .
OW2 Mn2 O1 C8 88.7(5) . .
O2 Mn2 O1 C8 1.0(4) . .
N3 Mn2 O1 C8 -90.2(5) . .
O7 Mn1 O3 C7 -3.4(7) . .
OW1 Mn1 O3 C7 89.8(7) . .
O6 Mn1 O3 C7 171.2(6) . .
N1 Mn1 O3 C7 -92.2(7) . .
O5 Mn1 O3 C7 179.9(7) . .
C21 Mn1 O3 C7 177.1(6) . .
O8 Mn2 O4 C7 -96.3(11) . .
OW2 Mn2 O4 C7 -2.9(11) . .
O2 Mn2 O4 C7 83.7(11) . .
N3 Mn2 O4 C7 172.8(11) . .
O1 Mn2 O4 C7 88.3(13) . .
Mn2 O4 C7 O3 92.9(13) . .
Mn2 O4 C7 C6 -87.5(13) . .
Mn1 O3 C7 O4 -15.1(13) . .
Mn1 O3 C7 C6 165.3(5) . .
C1 C6 C7 O4 -171.2(7) . .
C5 C6 C7 O4 9.1(11) . .
C1 C6 C7 O3 8.4(11) . .
C5 C6 C7 O3 -171.3(7) . .
O4 Mn2 N3 C27 98.9(6) . .
O8 Mn2 N3 C27 -5.5(6) . .
O2 Mn2 N3 C27 -160.5(6) . .
O1 Mn2 N3 C27 -103.9(6) . .
O4 Mn2 N3 C23 -81.2(6) . .
O8 Mn2 N3 C23 174.3(6) . .
O2 Mn2 N3 C23 19.3(6) . .
O1 Mn2 N3 C23 76.0(6) . .
Mn2 O2 C8 O1 1.9(8) . .
Mn2 O2 C8 C2 -177.7(6) . 2_654
Mn2 O1 C8 O2 -1.8(7) . .
Mn2 O1 C8 C2 177.8(6) . 2_654
C5 C6 C1 C2 2.8(11) . .
C7 C6 C1 C2 -176.9(7) . .
C3 C2 C1 C6 -1.8(11) . .
C8 C2 C1 C6 178.2(7) 2_644 .
Mn1 O5 C21 O6 -1.0(7) . .
Mn1 O5 C21 C16 178.8(6) . .
Mn1 O6 C21 O5 1.1(8) . .
Mn1 O6 C21 C16 -178.8(6) . .
C17 C16 C21 O5 3.9(11) . .
C15 C16 C21 O5 -173.9(7) . .
C17 C16 C21 O6 -176.2(7) . .
C15 C16 C21 O6 6.0(11) . .
O7 Mn1 C21 O5 -173.6(4) . .
O3 Mn1 C21 O5 5.7(6) . .
OW1 Mn1 C21 O5 96.8(5) . .
O6 Mn1 C21 O5 -179.0(7) . .
N1 Mn1 C21 O5 -87.5(5) . .
O7 Mn1 C21 O6 5.4(6) . .
O3 Mn1 C21 O6 -175.3(4) . .
OW1 Mn1 C21 O6 -84.2(5) . .
N1 Mn1 C21 O6 91.5(5) . .
O5 Mn1 C21 O6 179.0(7) . .
O3 Mn1 O7 C22 95.9(17) . .
OW1 Mn1 O7 C22 1.7(17) . .
O6 Mn1 O7 C22 -82.0(17) . .
N1 Mn1 O7 C22 -170.8(17) . .
O5 Mn1 O7 C22 -92.4(18) . .
C21 Mn1 O7 C22 -84.6(17) . .
C17 C16 C15 C20 -1.0(12) . 2_645
C21 C16 C15 C20 176.8(7) . 2_645
O7 Mn1 N1 C13 -40.8(6) . .
O3 Mn1 N1 C13 61.3(6) . .
O6 Mn1 N1 C13 -140.9(6) . .
O5 Mn1 N1 C13 161.9(6) . .
C21 Mn1 N1 C13 -169.6(6) . .
O7 Mn1 N1 C9 131.4(6) . .
O3 Mn1 N1 C9 -126.5(6) . .
O6 Mn1 N1 C9 31.3(6) . .
O5 Mn1 N1 C9 -25.9(6) . .
C21 Mn1 N1 C9 2.6(6) . .
C28 N4 C18 C19 41.2(11) . .
C28 N4 C18 C17 -135.2(8) . 2_655
C15 C20 C19 C18 2.4(11) 2_655 .
C22 C20 C19 C18 179.4(7) . .
N4 C18 C19 C20 -179.0(7) . .
C17 C18 C19 C20 -2.9(12) 2_655 .
C1 C2 C3 C4 0.8(11) . .
C8 C2 C3 C4 -179.2(7) 2_644 .
C18 N4 C28 C25 57.8(9) . .
C1 C6 C5 C4 -2.8(12) . .
C7 C6 C5 C4 176.9(7) . .
C14 N2 C4 C3 161.0(8) 4_565 .
C14 N2 C4 C5 -19.9(12) 4_565 .
C2 C3 C4 N2 178.3(7) . .
C2 C3 C4 C5 -0.8(12) . .
C6 C5 C4 N2 -177.3(7) . .
C6 C5 C4 C3 1.8(12) . .
Mn1 O7 C22 O8 -105.1(16) . .
Mn1 O7 C22 C20 77.8(19) . .
Mn2 O8 C22 O7 5.6(12) . .
Mn2 O8 C22 C20 -177.3(5) . .
C15 C20 C22 O7 163.9(8) 2_655 .
C19 C20 C22 O7 -13.0(11) . .
C15 C20 C22 O8 -13.4(11) 2_655 .
C19 C20 C22 O8 169.7(7) . .
C9 C10 C11 C12 -0.5(11) . .
C9 C10 C11 C14 -179.8(7) . .
N2 C14 C11 C12 -2.5(10) 4_666 .
N2 C14 C11 C10 176.8(6) 4_666 .
C15 C16 C17 C18 0.6(12) . 2_645
C21 C16 C17 C18 -177.2(7) . 2_645
N4 C28 C25 C24 -125.6(7) . 4_666
N4 C28 C25 C26 52.2(9) . 4_666
C23 N3 C27 C26 0.5(11) . .
Mn2 N3 C27 C26 -179.7(6) . .
C25 C26 C27 N3 -1.3(12) 4_565 .
C9 N1 C13 C12 0.0(12) . .
Mn1 N1 C13 C12 173.0(7) . .
C25 C24 C23 N3 0.2(13) 4_565 .
C27 N3 C23 C24 0.1(11) . .
Mn2 N3 C23 C24 -179.8(6) . .
C13 N1 C9 C10 1.9(12) . .
Mn1 N1 C9 C10 -170.4(6) . .
C11 C10 C9 N1 -1.7(13) . .
C10 C11 C12 C13 2.3(12) . .
C14 C11 C12 C13 -178.4(7) . .
N1 C13 C12 C11 -2.1(14) . .
C33 N6 C34 O10 175.8(14) . .
C32 N6 C34 O10 -1(2) . .
C29 N5 C31 O9 4(3) . .
C30 N5 C31 O9 -177.2(19) . .
